data_9016769
loop_
_publ_author_name
'Bouska, V.'
'Cisarova, I.'
'Skala, R.'
'Dvorak, A.'
'Zelinka, J.'
'Zak, K.'

_publ_section_title
;
 Hartite from Bilina
;
_journal_name_full 'American Mineralogist'
_journal_page_first 1340
_journal_page_last 1346
_journal_volume 83
_journal_year 1998
_chemical_formula_sum 'C20 H34'
_chemical_name_mineral Hartite
_space_group_IT_number 1
_space_group_name_Hall 'P 1'
_space_group_name_H-M_alt 'P 1'
_symmetry_space_group_name_H-M 'P 1'
_cell_angle_alpha 93.941
_cell_angle_beta 100.750
_cell_angle_gamma 80.499
_cell_length_a 11.407
_cell_length_b 20.952
_cell_length_c 7.4060
_cell_formula_units_Z 4
_cell_volume 1713.798
_database_code_amcsd 0002053
_exptl_crystal_density_diffrn 0.931
_cod_data_source_file inputs/fixed/downloads/02/02077.cif
_cod_data_source_block 02077
_cod_database_code 9016769
_cod_depositor_comments
;

2024-05-27
Z value and formula fixed to values more according to usual
chemical conventions.                 miguel
;
_cod_original_formula_sum C5

loop_
_space_group_symop_operation_xyz
x,y,z

loop_
_atom_site_label
_atom_site_fract_x
_atom_site_fract_y
_atom_site_fract_z
_atom_site_U_iso_or_equiv
C011 0.49010 0.05320 0.21590 0.00610
C021 0.49470 0.01920 0.39440 0.00860
C031 0.41650 0.05600 0.52350 0.00860
C041 0.45000 0.12320 0.57450 0.00710
C051 0.44120 0.16410 0.40570 0.00500
C061 0.50400 0.22450 0.46980 0.00510
C071 0.44610 0.26990 0.61220 0.00710
C081 0.50680 0.32910 0.66930 0.00820
C091 0.53490 0.36090 0.50630 0.00730
C101 0.61330 0.31120 0.40440 0.00710
C111 0.52630 0.26550 0.31550 0.00510
C121 0.57920 0.22180 0.16730 0.00590
C131 0.51470 0.16420 0.10420 0.00540
C141 0.51410 0.12370 0.26770 0.00480
C151 0.59260 0.01700 0.12080 0.00890
C161 0.37060 0.04860 0.08520 0.00740
C171 0.30670 0.18300 0.32420 0.00580
C181 0.42630 0.37910 0.35230 0.00680
C191 0.31130 0.41460 0.41300 0.00880
C201 0.41370 0.31460 0.24000 0.00570
C012 -0.08310 0.11200 0.79960 0.00670
C022 -0.10490 0.09160 0.59470 0.00780
C032 -0.01930 0.11350 0.48800 0.00790
C042 -0.02490 0.18700 0.50420 0.00650
C052 -0.00080 0.21370 0.70410 0.00490
C062 -0.04130 0.28850 0.70200 0.00560
C072 -0.02570 0.32470 0.59090 0.00710
C082 -0.01610 0.39820 0.59370 0.00920
C092 -0.03240 0.42590 0.78490 0.00900
C102 -0.11960 0.39170 0.85450 0.00900
C112 -0.04770 0.32370 0.89250 0.00640
C122 -0.10910 0.28730 0.00890 0.00790
C132 -0.06640 0.21560 0.01160 0.00750
C142 -0.08190 0.18540 0.81500 0.00580
C152 -0.18920 0.09660 0.88110 0.00990
C162 0.03210 0.07110 0.90070 0.00900
C172 0.13490 0.19570 0.77770 0.00590
C182 0.08020 0.41110 0.93310 0.00760
C192 0.19840 0.42200 0.88470 0.00850
C202 0.07590 0.34180 0.98770 0.00640
C013 -0.00890 0.61600 0.44040 0.00550
C023 -0.01230 0.57980 0.25250 0.00720
C033 0.07060 0.60030 0.13790 0.00820
C043 0.04150 0.67290 0.10650 0.00750
C053 0.04790 0.71470 0.28690 0.00480
C063 -0.01240 0.78530 0.23820 0.00520
C073 0.05030 0.81780 0.11090 0.00780
C083 -0.00730 0.88810 0.07070 0.00910
C093 -0.03800 0.92730 0.24390 0.00770
C103 -0.12020 0.98310 0.32650 0.00770
C113 -0.03570 0.83250 0.40350 0.00530
C123 -0.09460 0.80050 0.53470 0.00670
C133 -0.03340 0.78260 0.58370 0.00620
C143 -0.03000 0.68970 0.40890 0.00470
C153 -0.11330 0.59920 0.52150 0.00810
C163 0.10750 0.59160 0.57010 0.00810
C173 0.18120 0.71030 0.37810 0.00670
C183 0.06710 0.92800 0.40190 0.00770
C193 0.18440 0.94250 0.36030 0.01070
C203 0.07660 0.86270 0.49480 0.00630
C014 0.52690 0.81530 -0.25830 0.00640
C024 0.42580 0.85760 -0.17640 0.00720
C034 0.41630 0.84030 0.01540 0.00830
C044 0.40060 0.76920 0.01640 0.00740
C054 0.50240 0.72160 -0.05140 0.00500
C064 0.46230 0.65330 -0.08240 0.00540
C074 0.44340 0.62400 0.09240 0.00740
C084 0.40620 0.55660 0.05920 0.00910
C094 0.48010 0.51270 -0.06450 0.00790
C104 0.46750 0.54540 -0.24400 0.00790
C114 0.53900 0.60190 -0.18910 0.00540
C124 0.56490 0.62990 -0.35990 0.00720
C134 0.60840 0.69500 -0.32360 0.00660
C144 0.51560 0.74330 -0.24250 0.00530
C154 0.65070 0.83380 -0.16520 0.00870
C164 0.50820 0.83080 -0.46360 0.00970
C174 0.61800 0.72130 0.09190 0.00660
C184 0.61670 0.50490 -0.00080 0.00690
C194 0.66550 0.48970 0.20080 0.00960
C204 0.65220 0.56660 -0.06490 0.00610

loop_
_cod_related_entry_id
_cod_related_entry_database
_cod_related_entry_code
1 AMCSD 0002053
